data_4340662
loop_
_publ_author_name
'Comanescu, Cezar C.'
'Iluc, Vlad M.'

_publ_section_title
;
 Flexible Coordination of Diphosphine Ligands Leading to cis and trans
 Pd(0), Pd(II), and Rh(I) Complexes.
;
_journal_issue 16
_journal_name_full 'Inorganic chemistry'
_journal_page_first 8517
_journal_page_last 8528
_journal_paper_doi 10.1021/ic5010566
_journal_volume 53
_journal_year 2014
_chemical_formula_sum 'C26 H40 Cl2 P2 Pd'
_chemical_formula_weight 591.82
_chemical_name_systematic
; 
 ? 
;
_space_group_IT_number 14
_symmetry_cell_setting monoclinic
_symmetry_space_group_name_Hall '-P 2yn'
_symmetry_space_group_name_H-M 'P 1 21/n 1'
_atom_sites_solution_hydrogens geom
_atom_sites_solution_primary direct
_atom_sites_solution_secondary difmap
_audit_creation_method SHELXL-97
_cell_angle_alpha 90.00
_cell_angle_beta 94.265(2)
_cell_angle_gamma 90.00
_cell_formula_units_Z 4
_cell_length_a 9.4720(7)
_cell_length_b 13.5331(11)
_cell_length_c 20.7908(18)
_cell_measurement_reflns_used 7474
_cell_measurement_temperature 120(2)
_cell_measurement_theta_max 28.2905
_cell_measurement_theta_min 2.435
_cell_volume 2657.7(4)
_computing_structure_refinement 'SHELXL-97 (Sheldrick, 1997)'
_computing_structure_solution 'SHELXS-97 (Sheldrick, 1990)'
_diffrn_ambient_temperature 120(2)
_diffrn_detector_area_resol_mean 8.33
_diffrn_measured_fraction_theta_full 0.999
_diffrn_measured_fraction_theta_max 0.999
_diffrn_measurement_device_type 'Bruker APEX II'
_diffrn_measurement_method 'combination of \w- and \f-scans'
_diffrn_radiation_monochromator graphite
_diffrn_radiation_source 'fine-focus sealed tube'
_diffrn_radiation_type MoK\a
_diffrn_radiation_wavelength 0.71073
_diffrn_reflns_av_R_equivalents 0.0411
_diffrn_reflns_av_sigmaI/netI 0.0283
_diffrn_reflns_limit_h_max 11
_diffrn_reflns_limit_h_min -11
_diffrn_reflns_limit_k_max 16
_diffrn_reflns_limit_k_min -16
_diffrn_reflns_limit_l_max 24
_diffrn_reflns_limit_l_min -24
_diffrn_reflns_number 27106
_diffrn_reflns_theta_full 25.00
_diffrn_reflns_theta_max 25.00
_diffrn_reflns_theta_min 1.80
_diffrn_standards_decay_% 0
_diffrn_standards_interval_count 0
_diffrn_standards_interval_time 0
_diffrn_standards_number 0
_exptl_absorpt_coefficient_mu 1.032
_exptl_absorpt_correction_T_max 0.9714
_exptl_absorpt_correction_T_min 0.8822
_exptl_absorpt_correction_type multi-scan
_exptl_absorpt_process_details 'Bruker AXS area detector scaling and absorption correction'
_exptl_crystal_density_diffrn 1.479
_exptl_crystal_density_method 'not measured'
_exptl_crystal_description block
_exptl_crystal_F_000 1224
_exptl_crystal_size_max 0.16
_exptl_crystal_size_mid 0.14
_exptl_crystal_size_min 0.10
_refine_diff_density_max 0.367
_refine_diff_density_min -0.349
_refine_diff_density_rms 0.067
_refine_ls_extinction_method none
_refine_ls_goodness_of_fit_ref 1.020
_refine_ls_hydrogen_treatment constr
_refine_ls_matrix_type full
_refine_ls_number_parameters 288
_refine_ls_number_reflns 4677
_refine_ls_number_restraints 0
_refine_ls_restrained_S_all 1.020
_refine_ls_R_factor_all 0.0321
_refine_ls_R_factor_gt 0.0231
_refine_ls_shift/su_max 0.002
_refine_ls_shift/su_mean 0.000
_refine_ls_structure_factor_coef Fsqd
_refine_ls_weighting_details 'calc w=1/[\s^2^(Fo^2^)+(0.0217P)^2^+1.2605P] where P=(Fo^2^+2Fc^2^)/3'
_refine_ls_weighting_scheme calc
_refine_ls_wR_factor_gt 0.0484
_refine_ls_wR_factor_ref 0.0504
_reflns_number_gt 4015
_reflns_number_total 4677
_reflns_threshold_expression >2sigma(I)
_cod_data_source_file ic5010566_si_002.cif
_cod_data_source_block cc05
_cod_depositor_comments 'Adding full bibliography for 4340659--4340669.cif.'
_cod_original_sg_symbol_H-M P2(1)/n
_cod_database_code 4340662

loop_
_symmetry_equiv_pos_as_xyz
'x, y, z'
'-x+1/2, y+1/2, -z+1/2'
'-x, -y, -z'
'x-1/2, -y-1/2, z-1/2'

loop_
_atom_site_label
_atom_site_type_symbol
_atom_site_fract_x
_atom_site_fract_y
_atom_site_fract_z
_atom_site_U_iso_or_equiv
_atom_site_adp_type
_atom_site_occupancy
_atom_site_symmetry_multiplicity
_atom_site_calc_flag
_atom_site_refinement_flags
Pd Pd 0.640643(17) 0.763777(12) 0.856562(8) 0.00900(6) Uani 1 1 d .
P1 P 0.55808(6) 0.75597(4) 0.95961(3) 0.00924(12) Uani 1 1 d .
Cl1 Cl 0.72505(6) 0.60328(4) 0.86248(3) 0.01568(13) Uani 1 1 d .
C1 C 0.3518(2) 0.62892(16) 0.85749(11) 0.0123(5) Uani 1 1 d .
H1A H 0.2975 0.5666 0.8519 0.015 Uiso 1 1 calc R
H1B H 0.4505 0.6123 0.8727 0.015 Uiso 1 1 calc R
C2 C 0.3500(2) 0.68454(16) 0.79234(11) 0.0126(5) Uani 1 1 d .
H2A H 0.2506 0.7005 0.7780 0.015 Uiso 1 1 calc R
H2B H 0.4014 0.7478 0.7993 0.015 Uiso 1 1 calc R
P2 P 0.65294(6) 0.75781(4) 0.74424(3) 0.01013(12) Uani 1 1 d .
Cl2 Cl 0.57590(7) 0.92797(4) 0.85596(3) 0.02047(14) Uani 1 1 d .
C14 C 0.0666(2) 0.75897(17) 0.94232(11) 0.0183(5) Uani 1 1 d .
H14 H -0.0339 0.7571 0.9407 0.022 Uiso 1 1 calc R
C13 C 0.1398(2) 0.69399(18) 0.90579(11) 0.0160(5) Uani 1 1 d .
H13 H 0.0879 0.6477 0.8790 0.019 Uiso 1 1 calc R
C12 C 0.2864(2) 0.69390(16) 0.90676(11) 0.0127(5) Uani 1 1 d .
C11 C 0.3635(2) 0.75989(16) 0.94848(10) 0.0110(5) Uani 1 1 d .
C15 C 0.1410(2) 0.82643(17) 0.98111(11) 0.0161(5) Uani 1 1 d .
H15 H 0.0918 0.8726 1.0056 0.019 Uiso 1 1 calc R
C16 C 0.2876(2) 0.82688(16) 0.98441(11) 0.0136(5) Uani 1 1 d .
H16 H 0.3379 0.8735 1.0115 0.016 Uiso 1 1 calc R
C24 C 0.3861(2) 0.49212(17) 0.66301(11) 0.0159(5) Uani 1 1 d .
H24 H 0.3315 0.4380 0.6459 0.019 Uiso 1 1 calc R
C23 C 0.3382(2) 0.54845(16) 0.71250(11) 0.0145(5) Uani 1 1 d .
H23 H 0.2503 0.5322 0.7290 0.017 Uiso 1 1 calc R
C22 C 0.4152(2) 0.62840(16) 0.73892(11) 0.0119(5) Uani 1 1 d .
C21 C 0.5452(2) 0.65251(16) 0.71395(11) 0.0109(5) Uani 1 1 d .
C25 C 0.5137(2) 0.51527(16) 0.63865(11) 0.0157(5) Uani 1 1 d .
H25 H 0.5480 0.4769 0.6049 0.019 Uiso 1 1 calc R
C26 C 0.5913(2) 0.59478(16) 0.66377(11) 0.0131(5) Uani 1 1 d .
H26 H 0.6785 0.6107 0.6464 0.016 Uiso 1 1 calc R
C31 C 0.6134(2) 0.86182(16) 1.01236(11) 0.0127(5) Uani 1 1 d .
H31 H 0.5583 0.9202 0.9950 0.015 Uiso 1 1 calc R
C32 C 0.5907(2) 0.63859(16) 1.00416(11) 0.0135(5) Uani 1 1 d .
H32 H 0.5730 0.5850 0.9715 0.016 Uiso 1 1 calc R
C34 C 0.5862(2) 0.85449(17) 1.08397(11) 0.0160(5) Uani 1 1 d .
H34A H 0.6050 0.9186 1.1048 0.024 Uiso 1 1 calc R
H34B H 0.6489 0.8044 1.1048 0.024 Uiso 1 1 calc R
H34C H 0.4874 0.8357 1.0881 0.024 Uiso 1 1 calc R
C35 C 0.7453(2) 0.62695(18) 1.02965(12) 0.0193(6) Uani 1 1 d .
H35A H 0.7619 0.5589 1.0444 0.029 Uiso 1 1 calc R
H35B H 0.7660 0.6726 1.0657 0.029 Uiso 1 1 calc R
H35C H 0.8070 0.6419 0.9951 0.029 Uiso 1 1 calc R
C36 C 0.4892(3) 0.61809(17) 1.05650(12) 0.0205(6) Uani 1 1 d .
H36A H 0.5112 0.5536 1.0762 0.031 Uiso 1 1 calc R
H36B H 0.3916 0.6179 1.0372 0.031 Uiso 1 1 calc R
H36C H 0.4999 0.6696 1.0896 0.031 Uiso 1 1 calc R
C41 C 0.8316(2) 0.74475(16) 0.71471(11) 0.0139(5) Uani 1 1 d .
H41 H 0.8205 0.7407 0.6666 0.017 Uiso 1 1 calc R
C42 C 0.5791(2) 0.86509(17) 0.69650(11) 0.0149(5) Uani 1 1 d .
H42 H 0.6293 0.9255 0.7139 0.018 Uiso 1 1 calc R
C43 C 0.9134(2) 0.65349(18) 0.73946(12) 0.0192(6) Uani 1 1 d .
H43A H 1.0037 0.6499 0.7194 0.029 Uiso 1 1 calc R
H43B H 0.8575 0.5941 0.7285 0.029 Uiso 1 1 calc R
H43C H 0.9316 0.6579 0.7864 0.029 Uiso 1 1 calc R
C44 C 0.9151(3) 0.83861(19) 0.73285(13) 0.0254(6) Uani 1 1 d .
H44A H 1.0110 0.8329 0.7185 0.038 Uiso 1 1 calc R
H44B H 0.9204 0.8474 0.7798 0.038 Uiso 1 1 calc R
H44C H 0.8675 0.8957 0.7119 0.038 Uiso 1 1 calc R
C45 C 0.6057(3) 0.85800(18) 0.62477(12) 0.0217(6) Uani 1 1 d .
H45A H 0.5626 0.9149 0.6017 0.033 Uiso 1 1 calc R
H45B H 0.5637 0.7969 0.6067 0.033 Uiso 1 1 calc R
H45C H 0.7079 0.8576 0.6200 0.033 Uiso 1 1 calc R
C46 C 0.4208(3) 0.88098(18) 0.70325(12) 0.0216(6) Uani 1 1 d .
H46A H 0.3890 0.9400 0.6790 0.032 Uiso 1 1 calc R
H46B H 0.4044 0.8898 0.7489 0.032 Uiso 1 1 calc R
H46C H 0.3679 0.8233 0.6862 0.032 Uiso 1 1 calc R
C33 C 0.7693(2) 0.88609(17) 1.00569(12) 0.0175(5) Uani 1 1 d .
H33A H 0.7930 0.9488 1.0275 0.026 Uiso 1 1 calc R
H33B H 0.7862 0.8918 0.9599 0.026 Uiso 1 1 calc R
H33C H 0.8287 0.8333 1.0254 0.026 Uiso 1 1 calc R

loop_
_atom_site_aniso_label
_atom_site_aniso_U_11
_atom_site_aniso_U_22
_atom_site_aniso_U_33
_atom_site_aniso_U_23
_atom_site_aniso_U_13
_atom_site_aniso_U_12
Pd 0.01107(9) 0.00904(9) 0.00706(9) -0.00066(7) 0.00191(6) 0.00049(7)
P1 0.0100(3) 0.0102(3) 0.0076(3) -0.0012(2) 0.0013(2) -0.0003(2)
Cl1 0.0201(3) 0.0126(3) 0.0147(3) 0.0000(2) 0.0039(2) 0.0059(2)
C1 0.0114(12) 0.0136(11) 0.0121(13) -0.0006(9) 0.0016(9) -0.0028(9)
C2 0.0104(11) 0.0154(12) 0.0121(12) -0.0008(10) 0.0010(9) -0.0010(9)
P2 0.0120(3) 0.0107(3) 0.0079(3) -0.0006(2) 0.0021(2) 0.0007(2)
Cl2 0.0365(4) 0.0106(3) 0.0149(3) 0.0008(2) 0.0059(3) 0.0047(2)
C14 0.0111(12) 0.0282(14) 0.0160(13) 0.0047(11) 0.0030(10) -0.0005(10)
C13 0.0143(12) 0.0222(13) 0.0112(12) 0.0017(10) -0.0011(10) -0.0040(10)
C12 0.0145(12) 0.0146(12) 0.0092(12) 0.0024(9) 0.0012(9) -0.0005(9)
C11 0.0111(11) 0.0127(11) 0.0096(11) 0.0042(9) 0.0019(9) 0.0013(9)
C15 0.0154(13) 0.0205(13) 0.0131(13) 0.0016(10) 0.0060(10) 0.0054(10)
C16 0.0157(12) 0.0158(12) 0.0094(12) 0.0005(9) 0.0014(10) 0.0005(10)
C24 0.0202(13) 0.0129(12) 0.0134(13) -0.0004(9) -0.0061(10) 0.0003(9)
C23 0.0141(12) 0.0169(12) 0.0122(13) 0.0037(10) -0.0010(10) -0.0020(9)
C22 0.0143(12) 0.0149(12) 0.0063(12) 0.0029(9) -0.0013(9) 0.0035(9)
C21 0.0125(12) 0.0120(11) 0.0077(12) 0.0023(9) -0.0021(9) 0.0015(9)
C25 0.0215(13) 0.0163(12) 0.0089(12) -0.0031(10) -0.0009(10) 0.0037(10)
C26 0.0113(12) 0.0177(12) 0.0105(12) 0.0015(10) 0.0013(9) 0.0032(9)
C31 0.0165(12) 0.0102(11) 0.0116(13) -0.0041(9) 0.0023(10) -0.0006(9)
C32 0.0165(13) 0.0109(12) 0.0131(13) 0.0013(9) 0.0009(10) -0.0004(9)
C34 0.0170(13) 0.0194(13) 0.0116(13) -0.0049(10) 0.0017(10) 0.0015(10)
C35 0.0210(14) 0.0214(13) 0.0149(13) 0.0033(10) -0.0028(11) 0.0043(10)
C36 0.0284(15) 0.0164(13) 0.0169(14) 0.0035(10) 0.0032(11) -0.0029(10)
C41 0.0149(12) 0.0173(12) 0.0098(11) -0.0040(10) 0.0023(9) -0.0024(9)
C42 0.0191(13) 0.0132(12) 0.0125(13) 0.0014(9) 0.0021(10) 0.0009(9)
C43 0.0110(12) 0.0311(14) 0.0158(14) -0.0030(11) 0.0022(10) 0.0039(10)
C44 0.0206(14) 0.0296(15) 0.0267(16) -0.0072(12) 0.0052(12) -0.0101(11)
C45 0.0246(14) 0.0248(14) 0.0159(14) 0.0071(11) 0.0037(11) 0.0034(11)
C46 0.0270(14) 0.0227(13) 0.0156(14) 0.0051(11) 0.0042(11) 0.0129(11)
C33 0.0168(13) 0.0204(13) 0.0156(13) -0.0060(10) 0.0030(10) -0.0070(10)

loop_
_atom_type_symbol
_atom_type_description
_atom_type_scat_dispersion_real
_atom_type_scat_dispersion_imag
_atom_type_scat_source
C C 0.0033 0.0016 'International Tables Vol C Tables 4.2.6.8 and 6.1.1.4'
H H 0.0000 0.0000 'International Tables Vol C Tables 4.2.6.8 and 6.1.1.4'
P P 0.1023 0.0942 'International Tables Vol C Tables 4.2.6.8 and 6.1.1.4'
Cl Cl 0.1484 0.1585 'International Tables Vol C Tables 4.2.6.8 and 6.1.1.4'
Pd Pd -0.9988 1.0072 'International Tables Vol C Tables 4.2.6.8 and 6.1.1.4'

loop_
_geom_angle_atom_site_label_1
_geom_angle_atom_site_label_2
_geom_angle_atom_site_label_3
_geom_angle
Cl2 Pd Cl1 174.66(2)
Cl2 Pd P1 86.65(2)
Cl1 Pd P1 92.67(2)
Cl2 Pd P2 93.47(2)
Cl1 Pd P2 88.75(2)
P1 Pd P2 162.72(2)
C11 P1 C32 102.46(10)
C11 P1 C31 106.76(10)
C32 P1 C31 109.70(10)
C11 P1 Pd 106.47(7)
C32 P1 Pd 116.24(8)
C31 P1 Pd 114.06(8)
C12 C1 C2 109.29(18)
C12 C1 H1A 109.8
C2 C1 H1A 109.8
C12 C1 H1B 109.8
C2 C1 H1B 109.8
H1A C1 H1B 108.3
C22 C2 C1 114.77(18)
C22 C2 H2A 108.6
C1 C2 H2A 108.6
C22 C2 H2B 108.6
C1 C2 H2B 108.6
H2A C2 H2B 107.6
C21 P2 C41 108.09(10)
C21 P2 C42 104.16(10)
C41 P2 C42 102.36(10)
C21 P2 Pd 107.47(7)
C41 P2 Pd 116.57(7)
C42 P2 Pd 117.26(8)
C15 C14 C13 119.2(2)
C15 C14 H14 120.4
C13 C14 H14 120.4
C14 C13 C12 122.4(2)
C14 C13 H13 118.8
C12 C13 H13 118.8
C13 C12 C11 118.7(2)
C13 C12 C1 116.7(2)
C11 C12 C1 124.3(2)
C16 C11 C12 118.2(2)
C16 C11 P1 119.91(17)
C12 C11 P1 121.79(17)
C14 C15 C16 120.0(2)
C14 C15 H15 120.0
C16 C15 H15 120.0
C15 C16 C11 121.4(2)
C15 C16 H16 119.3
C11 C16 H16 119.3
C25 C24 C23 119.5(2)
C25 C24 H24 120.3
C23 C24 H24 120.3
C24 C23 C22 122.0(2)
C24 C23 H23 119.0
C22 C23 H23 119.0
C23 C22 C21 118.7(2)
C23 C22 C2 116.6(2)
C21 C22 C2 124.7(2)
C26 C21 C22 118.3(2)
C26 C21 P2 119.54(17)
C22 C21 P2 122.11(17)
C24 C25 C26 119.5(2)
C24 C25 H25 120.2
C26 C25 H25 120.2
C25 C26 C21 122.0(2)
C25 C26 H26 119.0
C21 C26 H26 119.0
C33 C31 C34 109.58(19)
C33 C31 P1 110.16(15)
C34 C31 P1 117.60(16)
C33 C31 H31 106.3
C34 C31 H31 106.3
P1 C31 H31 106.3
C35 C32 C36 111.8(2)
C35 C32 P1 112.44(16)
C36 C32 P1 114.88(16)
C35 C32 H32 105.6
C36 C32 H32 105.6
P1 C32 H32 105.6
C31 C34 H34A 109.5
C31 C34 H34B 109.5
H34A C34 H34B 109.5
C31 C34 H34C 109.5
H34A C34 H34C 109.5
H34B C34 H34C 109.5
C32 C35 H35A 109.5
C32 C35 H35B 109.5
H35A C35 H35B 109.5
C32 C35 H35C 109.5
H35A C35 H35C 109.5
H35B C35 H35C 109.5
C32 C36 H36A 109.5
C32 C36 H36B 109.5
H36A C36 H36B 109.5
C32 C36 H36C 109.5
H36A C36 H36C 109.5
H36B C36 H36C 109.5
C43 C41 C44 110.40(19)
C43 C41 P2 114.78(16)
C44 C41 P2 107.93(16)
C43 C41 H41 107.8
C44 C41 H41 107.8
P2 C41 H41 107.8
C46 C42 C45 109.34(19)
C46 C42 P2 113.06(16)
C45 C42 P2 112.72(16)
C46 C42 H42 107.1
C45 C42 H42 107.1
P2 C42 H42 107.1
C41 C43 H43A 109.5
C41 C43 H43B 109.5
H43A C43 H43B 109.5
C41 C43 H43C 109.5
H43A C43 H43C 109.5
H43B C43 H43C 109.5
C41 C44 H44A 109.5
C41 C44 H44B 109.5
H44A C44 H44B 109.5
C41 C44 H44C 109.5
H44A C44 H44C 109.5
H44B C44 H44C 109.5
C42 C45 H45A 109.5
C42 C45 H45B 109.5
H45A C45 H45B 109.5
C42 C45 H45C 109.5
H45A C45 H45C 109.5
H45B C45 H45C 109.5
C42 C46 H46A 109.5
C42 C46 H46B 109.5
H46A C46 H46B 109.5
C42 C46 H46C 109.5
H46A C46 H46C 109.5
H46B C46 H46C 109.5
C31 C33 H33A 109.5
C31 C33 H33B 109.5
H33A C33 H33B 109.5
C31 C33 H33C 109.5
H33A C33 H33C 109.5
H33B C33 H33C 109.5

loop_
_geom_bond_atom_site_label_1
_geom_bond_atom_site_label_2
_geom_bond_distance
Pd Cl2 2.3049(6)
Pd Cl1 2.3146(6)
Pd P1 2.3372(6)
Pd P2 2.3483(6)
P1 C11 1.841(2)
P1 C32 1.853(2)
P1 C31 1.856(2)
C1 C12 1.517(3)
C1 C2 1.549(3)
C1 H1A 0.9900
C1 H1B 0.9900
C2 C22 1.515(3)
C2 H2A 0.9900
C2 H2B 0.9900
P2 C21 1.837(2)
P2 C41 1.851(2)
P2 C42 1.865(2)
C14 C15 1.377(3)
C14 C13 1.382(3)
C14 H14 0.9500
C13 C12 1.388(3)
C13 H13 0.9500
C12 C11 1.410(3)
C11 C16 1.406(3)
C15 C16 1.385(3)
C15 H15 0.9500
C16 H16 0.9500
C24 C25 1.381(3)
C24 C23 1.384(3)
C24 H24 0.9500
C23 C22 1.394(3)
C23 H23 0.9500
C22 C21 1.410(3)
C21 C26 1.399(3)
C25 C26 1.383(3)
C25 H25 0.9500
C26 H26 0.9500
C31 C33 1.529(3)
C31 C34 1.533(3)
C31 H31 1.0000
C32 C35 1.528(3)
C32 C36 1.530(3)
C32 H32 1.0000
C34 H34A 0.9800
C34 H34B 0.9800
C34 H34C 0.9800
C35 H35A 0.9800
C35 H35B 0.9800
C35 H35C 0.9800
C36 H36A 0.9800
C36 H36B 0.9800
C36 H36C 0.9800
C41 C43 1.527(3)
C41 C44 1.529(3)
C41 H41 1.0000
C42 C46 1.531(3)
C42 C45 1.534(3)
C42 H42 1.0000
C43 H43A 0.9800
C43 H43B 0.9800
C43 H43C 0.9800
C44 H44A 0.9800
C44 H44B 0.9800
C44 H44C 0.9800
C45 H45A 0.9800
C45 H45B 0.9800
C45 H45C 0.9800
C46 H46A 0.9800
C46 H46B 0.9800
C46 H46C 0.9800
C33 H33A 0.9800
C33 H33B 0.9800
C33 H33C 0.9800
